data_7039554
loop_
_publ_author_name
'Solowey, Douglas P.'
'Kurogi, Takashi'
'Manor, Brian C.'
'Carroll, Patrick J.'
'Mindiola, Daniel J.'

_publ_section_title
;
 Metallo-Wittig chemistry of an alkylidene to form a terminal titanium oxo
 complex.
;
_journal_issue 40
_journal_name_full 'Dalton transactions (Cambridge, England : 2003)'
_journal_page_first 15894
_journal_page_last 15901
_journal_paper_doi 10.1039/c6dt01534d
_journal_volume 45
_journal_year 2016
_chemical_formula_moiety 'C62 H73 N O2 P2 Ti, C7 H8'
_chemical_formula_sum 'C69 H81 N O2 P2 Ti'
_chemical_formula_weight 1066.18
_chemical_properties_physical Air-sensitive,Moisture-sensitive,Heat-sensitive,Oxygen-sensitive
_space_group_crystal_system monoclinic
_space_group_IT_number 14
_space_group_name_Hall '-P 2yn'
_space_group_name_H-M_alt 'P 1 21/n 1'
_symmetry_space_group_name_Hall '-P 2yn'
_symmetry_space_group_name_H-M 'P 1 21/n 1'
_atom_sites_solution_hydrogens geom
_audit_creation_method SHELXL-2014/7
_audit_update_record
;
2016-05-10 deposited with the CCDC.
2016-06-13 downloaded from the CCDC.
;
_cell_angle_alpha 90
_cell_angle_beta 101.442(2)
_cell_angle_gamma 90
_cell_formula_units_Z 4
_cell_length_a 11.4489(3)
_cell_length_b 21.9022(6)
_cell_length_c 23.9798(6)
_cell_measurement_reflns_used 9986
_cell_measurement_temperature 100
_cell_measurement_theta_max 27.53
_cell_measurement_theta_min 2.35
_cell_volume 5893.6(3)
_computing_data_collection 'Bruker APEX2'
_computing_data_reduction 'Bruker SAINT'
_computing_molecular_graphics 'Yadokari-XG 2009 (Wakita Nemoto et al., 2009)'
_computing_publication_material 'Yadokari-XG 2009 (Wakita,Nemoto et al., 2009)'
_computing_structure_refinement 'SHELXL-2014/7 (Sheldrick, 2014)'
_computing_structure_solution 'ShelXS-1997 (Sheldrick, 2008)'
_diffrn_ambient_temperature 100(1)
_diffrn_measured_fraction_theta_full 1.000
_diffrn_measured_fraction_theta_max 1.000
_diffrn_measurement_device 'CCD Area Detector'
_diffrn_measurement_device_type 'Bruker APEXII'
_diffrn_measurement_method '\w and \f scans'
_diffrn_radiation_source 'fine-focus sealed tube'
_diffrn_radiation_type MoK\a
_diffrn_radiation_wavelength 0.71073
_diffrn_reflns_av_R_equivalents 0.0791
_diffrn_reflns_av_unetI/netI 0.0512
_diffrn_reflns_Laue_measured_fraction_full 1.000
_diffrn_reflns_Laue_measured_fraction_max 1.000
_diffrn_reflns_limit_h_max 14
_diffrn_reflns_limit_h_min -14
_diffrn_reflns_limit_k_max 28
_diffrn_reflns_limit_k_min -28
_diffrn_reflns_limit_l_max 31
_diffrn_reflns_limit_l_min -31
_diffrn_reflns_number 135355
_diffrn_reflns_point_group_measured_fraction_full 1.000
_diffrn_reflns_point_group_measured_fraction_max 1.000
_diffrn_reflns_theta_full 25.242
_diffrn_reflns_theta_max 27.498
_diffrn_reflns_theta_min 1.271
_exptl_absorpt_coefficient_mu 0.245
_exptl_absorpt_correction_T_max 0.7456
_exptl_absorpt_correction_T_min 0.7205
_exptl_absorpt_correction_type multi-scan
_exptl_absorpt_process_details 'SADABS v2014/4'
_exptl_crystal_colour orange
_exptl_crystal_density_diffrn 1.202
_exptl_crystal_density_method 'not measured'
_exptl_crystal_description prism
_exptl_crystal_F_000 2280
_exptl_crystal_recrystallization_method 'Re-crystallisation from solvent'
_exptl_crystal_size_max 0.15
_exptl_crystal_size_mid 0.08
_exptl_crystal_size_min 0.06
_refine_diff_density_max 1.162
_refine_diff_density_min -0.544
_refine_diff_density_rms 0.086
_refine_ls_extinction_method none
_refine_ls_goodness_of_fit_ref 1.064
_refine_ls_hydrogen_treatment constr
_refine_ls_matrix_type full
_refine_ls_number_parameters 721
_refine_ls_number_reflns 13521
_refine_ls_number_restraints 45
_refine_ls_restrained_S_all 1.065
_refine_ls_R_factor_all 0.0958
_refine_ls_R_factor_gt 0.0595
_refine_ls_shift/su_max 0.001
_refine_ls_shift/su_mean 0.000
_refine_ls_structure_factor_coef Fsqd
_refine_ls_weighting_details 'w=1/[\s^2^(Fo^2^)+(0.0837P)^2^+4.9007P] where P=(Fo^2^+2Fc^2^)/3'
_refine_ls_weighting_scheme calc
_refine_ls_wR_factor_gt 0.1466
_refine_ls_wR_factor_ref 0.1704
_reflns_Friedel_coverage 0.000
_reflns_number_gt 9482
_reflns_number_total 13521
_reflns_threshold_expression 'I > 2\s(I)'
_cod_data_source_file c6dt01534d2.cif
_cod_data_source_block UP9223
_cod_depositor_comments 'Adding full bibliography for 7039553--7039554.cif.'
_cod_database_code 7039554
_shelx_shelxl_version_number 2014/7
_shelx_space_group_comment
;
The symmetry employed for this shelxl refinement is uniquely defined
by the following loop, which should always be used as a source of
symmetry information in preference to the above space-group names.
They are only intended as comments.
;
_solvent_exptl_crystal_recrystallization_method 'toluene, pentane'

loop_
_space_group_symop_operation_xyz
'x, y, z'
'-x+1/2, y+1/2, -z+1/2'
'-x, -y, -z'
'x-1/2, -y-1/2, z-1/2'

loop_
_atom_site_label
_atom_site_type_symbol
_atom_site_fract_x
_atom_site_fract_y
_atom_site_fract_z
_atom_site_U_iso_or_equiv
_atom_site_adp_type
_atom_site_occupancy
_atom_site_site_symmetry_order
_atom_site_calc_flag
_atom_site_refinement_flags_posn
_atom_site_refinement_flags_adp
_atom_site_refinement_flags_occupancy
_atom_site_disorder_assembly
_atom_site_disorder_group
Ti1 Ti 0.25291(4) 0.62698(2) 0.57806(2) 0.01649(12) Uani 1 1 d . . . . .
P1 P 0.04421(6) 0.59536(3) 0.59389(3) 0.01537(14) Uani 1 1 d . . . . .
P2 P 0.47748(7) 0.63988(3) 0.62177(3) 0.02508(17) Uani 1 1 d . . . . .
O1 O 0.27148(17) 0.57130(9) 0.53393(8) 0.0254(4) Uani 1 1 d . . . . .
O2 O 0.22147(16) 0.70307(8) 0.54308(7) 0.0179(4) Uani 1 1 d . . . . .
N1 N 0.27595(19) 0.59633(10) 0.66300(9) 0.0186(4) Uani 1 1 d . . . . .
C1 C 0.1904(2) 0.60673(11) 0.69648(11) 0.0180(5) Uani 1 1 d . . . . .
C2 C 0.2182(3) 0.61655(12) 0.75531(11) 0.0224(6) Uani 1 1 d . . . . .
H2 H 0.2974 0.6163 0.7741 0.030 Uiso 1 1 calc R U . . .
C3 C 0.1292(3) 0.62671(12) 0.78600(11) 0.0237(6) Uani 1 1 d . . . . .
H3 H 0.1503 0.6333 0.8250 0.032 Uiso 1 1 calc R U . . .
C4 C 0.0096(3) 0.62731(12) 0.76011(11) 0.0236(6) Uani 1 1 d . . . . .
C5 C -0.0188(2) 0.61943(12) 0.70150(11) 0.0204(5) Uani 1 1 d . . . . .
H5 H -0.0983 0.6208 0.6831 0.027 Uiso 1 1 calc R U . . .
C6 C 0.0688(2) 0.60945(11) 0.66966(10) 0.0156(5) Uani 1 1 d . . . . .
C7 C -0.0875(3) 0.63570(16) 0.79387(12) 0.0343(7) Uani 1 1 d . . . . .
H7A H -0.1251 0.6746 0.7849 0.051 Uiso 1 1 calc R U . . .
H7B H -0.0535 0.6340 0.8338 0.051 Uiso 1 1 calc R U . . .
H7C H -0.1456 0.6038 0.7844 0.051 Uiso 1 1 calc R U . . .
C8 C 0.0106(2) 0.51275(11) 0.58699(11) 0.0213(6) Uani 1 1 d . . . . .
H8 H 0.0029 0.5020 0.5468 0.028 Uiso 1 1 calc R U . . .
C9 C 0.1136(3) 0.47558(12) 0.62050(12) 0.0250(6) Uani 1 1 d . . . . .
H9A H 0.1217 0.4840 0.6604 0.037 Uiso 1 1 calc R U . . .
H9B H 0.1860 0.4864 0.6085 0.037 Uiso 1 1 calc R U . . .
H9C H 0.0980 0.4329 0.6138 0.037 Uiso 1 1 calc R U . . .
C10 C -0.1068(3) 0.49597(13) 0.60443(13) 0.0306(7) Uani 1 1 d . . . . .
H10A H -0.1201 0.4528 0.5999 0.046 Uiso 1 1 calc R U . . .
H10B H -0.1711 0.5176 0.5808 0.046 Uiso 1 1 calc R U . . .
H10C H -0.1029 0.5069 0.6435 0.046 Uiso 1 1 calc R U . . .
C11 C -0.0940(2) 0.63385(12) 0.55993(11) 0.0186(5) Uani 1 1 d . . . . .
H11 H -0.1583 0.6211 0.5789 0.025 Uiso 1 1 calc R U . . .
C12 C -0.1250(3) 0.61397(13) 0.49754(11) 0.0249(6) Uani 1 1 d . . . . .
H12A H -0.1924 0.6369 0.4781 0.037 Uiso 1 1 calc R U . . .
H12B H -0.1439 0.5712 0.4955 0.037 Uiso 1 1 calc R U . . .
H12C H -0.0581 0.6213 0.4799 0.037 Uiso 1 1 calc R U . . .
C13 C -0.0791(3) 0.70293(12) 0.56543(12) 0.0247(6) Uani 1 1 d . . . . .
H13A H -0.0180 0.7160 0.5458 0.037 Uiso 1 1 calc R U . . .
H13B H -0.0569 0.7137 0.6049 0.037 Uiso 1 1 calc R U . . .
H13C H -0.1529 0.7225 0.5490 0.037 Uiso 1 1 calc R U . . .
C14 C 0.3782(2) 0.56201(12) 0.68626(11) 0.0188(5) Uani 1 1 d . . . . .
C15 C 0.3774(2) 0.51198(12) 0.72303(11) 0.0205(5) Uani 1 1 d . . . . .
H15 H 0.3074 0.5019 0.7350 0.027 Uiso 1 1 calc R U . . .
C16 C 0.4787(3) 0.47771(12) 0.74165(11) 0.0228(6) Uani 1 1 d . . . . .
H16 H 0.4749 0.4444 0.7653 0.030 Uiso 1 1 calc R U . . .
C17 C 0.5870(2) 0.49161(12) 0.72602(11) 0.0226(6) Uani 1 1 d . . . . .
C18 C 0.5886(2) 0.54116(12) 0.69016(11) 0.0209(5) Uani 1 1 d . . . . .
H18 H 0.6594 0.5515 0.6791 0.028 Uiso 1 1 calc R U . . .
C19 C 0.4869(2) 0.57581(12) 0.67031(11) 0.0200(5) Uani 1 1 d . . . . .
C20 C 0.6968(3) 0.45324(14) 0.74587(12) 0.0301(7) Uani 1 1 d . . . . .
H20A H 0.6851 0.4135 0.7288 0.045 Uiso 1 1 calc R U . . .
H20B H 0.7111 0.4493 0.7865 0.045 Uiso 1 1 calc R U . . .
H20C H 0.7642 0.4725 0.7349 0.045 Uiso 1 1 calc R U . . .
C21 C 0.5877(3) 0.62752(14) 0.57691(13) 0.0313(7) Uani 1 1 d . . . . .
H21 H 0.6674 0.6272 0.6012 0.042 Uiso 1 1 calc R U . . .
C22 C 0.5679(3) 0.56718(15) 0.54549(13) 0.0334(7) Uani 1 1 d . . . . .
H22A H 0.4879 0.5656 0.5238 0.050 Uiso 1 1 calc R U . . .
H22B H 0.5801 0.5342 0.5724 0.050 Uiso 1 1 calc R U . . .
H22C H 0.6232 0.5635 0.5203 0.050 Uiso 1 1 calc R U . . .
C23 C 0.5791(3) 0.68200(16) 0.53598(15) 0.0391(8) Uani 1 1 d . . . . .
H23A H 0.6372 0.6775 0.5124 0.059 Uiso 1 1 calc R U . . .
H23B H 0.5941 0.7191 0.5575 0.059 Uiso 1 1 calc R U . . .
H23C H 0.5008 0.6834 0.5125 0.059 Uiso 1 1 calc R U . . .
C24 C 0.5301(3) 0.70661(14) 0.66714(15) 0.0364(7) Uani 1 1 d . . . . .
H24 H 0.5089 0.7435 0.6442 0.048 Uiso 1 1 calc R U . . .
C25 C 0.4655(4) 0.70924(17) 0.71717(18) 0.0527(10) Uani 1 1 d . . . . .
H25A H 0.4882 0.6747 0.7415 0.079 Uiso 1 1 calc R U . . .
H25B H 0.3810 0.7085 0.7031 0.079 Uiso 1 1 calc R U . . .
H25C H 0.4869 0.7462 0.7383 0.079 Uiso 1 1 calc R U . . .
C26 C 0.6637(3) 0.70772(18) 0.68964(17) 0.0498(9) Uani 1 1 d . . . . .
H26A H 0.6844 0.7434 0.7128 0.075 Uiso 1 1 calc R U . . .
H26B H 0.7044 0.7086 0.6583 0.075 Uiso 1 1 calc R U . . .
H26C H 0.6869 0.6718 0.7121 0.075 Uiso 1 1 calc R U . . .
C27 C 0.2004(2) 0.75336(11) 0.51029(10) 0.0159(5) Uani 1 1 d . . . . .
C28 C 0.1727(2) 0.74917(11) 0.45047(10) 0.0187(5) Uani 1 1 d . . . . .
C29 C 0.1447(3) 0.80230(12) 0.41882(11) 0.0227(6) Uani 1 1 d . . . . .
H29 H 0.1239 0.7991 0.3794 0.030 Uiso 1 1 calc R U . . .
C30 C 0.1463(3) 0.85984(12) 0.44317(11) 0.0226(6) Uani 1 1 d . . . . .
C31 C 0.1789(2) 0.86322(12) 0.50231(11) 0.0212(6) Uani 1 1 d . . . . .
H31 H 0.1841 0.9014 0.5197 0.028 Uiso 1 1 calc R U . . .
C32 C 0.2040(2) 0.81153(11) 0.53614(10) 0.0174(5) Uani 1 1 d . . . . .
C33 C 0.1745(3) 0.68773(11) 0.42079(10) 0.0209(6) Uani 1 1 d . . . . .
H33 H 0.1672 0.6565 0.4492 0.028 Uiso 1 1 calc R U . . .
C34 C 0.2930(3) 0.67565(12) 0.40247(11) 0.0241(6) Uani 1 1 d . . . . .
C35 C 0.3514(3) 0.62045(13) 0.41464(12) 0.0250(6) Uani 1 1 d . . . . .
H35 H 0.3202 0.5915 0.4360 0.033 Uiso 1 1 calc R U . . .
C36 C 0.4559(3) 0.60734(15) 0.39560(12) 0.0307(7) Uani 1 1 d . . . . .
H36 H 0.4934 0.5699 0.4041 0.041 Uiso 1 1 calc R U . . .
C37 C 0.5037(3) 0.64957(15) 0.36424(14) 0.0390(8) Uani 1 1 d . . . . .
H37 H 0.5730 0.6408 0.3511 0.052 Uiso 1 1 calc R U . . .
C38 C 0.4486(4) 0.70455(16) 0.35257(18) 0.0568(12) Uani 1 1 d . . . . .
H38 H 0.4812 0.7335 0.3317 0.076 Uiso 1 1 calc R U . . .
C39 C 0.3442(4) 0.71804(15) 0.37144(16) 0.0498(10) Uani 1 1 d . . . . .
H39 H 0.3081 0.7559 0.3632 0.066 Uiso 1 1 calc R U . . .
C40 C 0.0675(3) 0.67915(12) 0.37179(11) 0.0240(6) Uani 1 1 d . . . . .
C41 C 0.0764(3) 0.64815(13) 0.32200(11) 0.0314(7) Uani 1 1 d . . . . .
H41 H 0.1508 0.6353 0.3167 0.042 Uiso 1 1 calc R U . . .
C42 C -0.0237(3) 0.63609(14) 0.28022(13) 0.0379(8) Uani 1 1 d . . . . .
H42 H -0.0158 0.6147 0.2477 0.050 Uiso 1 1 calc R U . . .
C43 C -0.1335(3) 0.65542(14) 0.28670(13) 0.0384(8) Uani 1 1 d . . . . .
H43 H -0.2002 0.6470 0.2587 0.051 Uiso 1 1 calc R U . . .
C44 C -0.1456(3) 0.68797(14) 0.33550(13) 0.0360(7) Uani 1 1 d . . . . .
H44 H -0.2200 0.7020 0.3398 0.048 Uiso 1 1 calc R U . . .
C45 C -0.0450(3) 0.69912(13) 0.37757(12) 0.0286(6) Uani 1 1 d . . . . .
H45 H -0.0531 0.7203 0.4102 0.038 Uiso 1 1 calc R U . . .
C46 C 0.1125(3) 0.91660(13) 0.40565(12) 0.0316(7) Uani 1 1 d D . . . .
C47 C 0.1912(5) 0.9219(2) 0.3637(2) 0.0423(14) Uani 0.719(6) 1 d D U P A 1
H47A H 0.1667 0.9562 0.3392 0.063 Uiso 0.719(6) 1 calc R U P A 1
H47B H 0.1859 0.8853 0.3413 0.063 Uiso 0.719(6) 1 calc R U P A 1
H47C H 0.2720 0.9277 0.3833 0.063 Uiso 0.719(6) 1 calc R U P A 1
C48 C -0.0196(4) 0.9091(2) 0.3732(2) 0.0418(13) Uani 0.719(6) 1 d D U P A 1
H48A H -0.0403 0.9423 0.3471 0.063 Uiso 0.719(6) 1 calc R U P A 1
H48B H -0.0716 0.9092 0.4001 0.063 Uiso 0.719(6) 1 calc R U P A 1
H48C H -0.0280 0.8712 0.3527 0.063 Uiso 0.719(6) 1 calc R U P A 1
C49 C 0.1152(6) 0.97520(19) 0.44013(19) 0.0390(13) Uani 0.719(6) 1 d D U P A 1
H49A H 0.1942 0.9817 0.4618 0.058 Uiso 0.719(6) 1 calc R U P A 1
H49B H 0.0603 0.9718 0.4655 0.058 Uiso 0.719(6) 1 calc R U P A 1
H49C H 0.0928 1.0090 0.4148 0.058 Uiso 0.719(6) 1 calc R U P A 1
C47' C 0.2377(11) 0.9533(6) 0.4046(6) 0.053(4) Uani 0.281(6) 1 d D U P A 2
H47D H 0.2207 0.9897 0.3821 0.079 Uiso 0.281(6) 1 calc R U P A 2
H47E H 0.2900 0.9275 0.3884 0.079 Uiso 0.281(6) 1 calc R U P A 2
H47F H 0.2753 0.9642 0.4428 0.079 Uiso 0.281(6) 1 calc R U P A 2
C48' C 0.0783(14) 0.9003(6) 0.3423(4) 0.054(4) Uani 0.281(6) 1 d D U P A 2
H48D H 0.0090 0.8746 0.3360 0.081 Uiso 0.281(6) 1 calc R U P A 2
H48E H 0.1432 0.8790 0.3310 0.081 Uiso 0.281(6) 1 calc R U P A 2
H48F H 0.0615 0.9370 0.3203 0.081 Uiso 0.281(6) 1 calc R U P A 2
C49' C 0.0333(16) 0.9569(7) 0.4272(7) 0.065(5) Uani 0.281(6) 1 d D U P A 2
H49D H 0.0227 0.9936 0.4048 0.098 Uiso 0.281(6) 1 calc R U P A 2
H49E H 0.0665 0.9669 0.4661 0.098 Uiso 0.281(6) 1 calc R U P A 2
H49F H -0.0424 0.9372 0.4250 0.098 Uiso 0.281(6) 1 calc R U P A 2
C50 C 0.2344(3) 0.81698(12) 0.60077(10) 0.0204(5) Uani 1 1 d . . . . .
H50 H 0.2806 0.7805 0.6148 0.027 Uiso 1 1 calc R U . . .
C51 C 0.3155(3) 0.87179(12) 0.61984(11) 0.0248(6) Uani 1 1 d . . . . .
C52 C 0.4304(3) 0.87164(14) 0.60980(13) 0.0328(7) Uani 1 1 d . . . . .
H52 H 0.4567 0.8381 0.5920 0.044 Uiso 1 1 calc R U . . .
C53 C 0.5076(3) 0.92052(17) 0.62567(14) 0.0431(9) Uani 1 1 d . . . . .
H53 H 0.5844 0.9195 0.6184 0.057 Uiso 1 1 calc R U . . .
C54 C 0.4698(4) 0.97029(16) 0.65214(14) 0.0477(10) Uani 1 1 d . . . . .
H54 H 0.5211 1.0030 0.6630 0.063 Uiso 1 1 calc R U . . .
C55 C 0.3563(4) 0.97175(15) 0.66262(14) 0.0444(9) Uani 1 1 d . . . . .
H55 H 0.3308 1.0055 0.6805 0.059 Uiso 1 1 calc R U . . .
C56 C 0.2788(3) 0.92278(13) 0.64647(12) 0.0331(7) Uani 1 1 d . . . . .
H56 H 0.2019 0.9242 0.6536 0.044 Uiso 1 1 calc R U . . .
C57 C 0.1243(3) 0.81627(12) 0.62735(11) 0.0257(6) Uani 1 1 d . . . . .
C58 C 0.1281(3) 0.78421(14) 0.67837(12) 0.0351(8) Uani 1 1 d . . . . .
H58 H 0.1961 0.7623 0.6943 0.047 Uiso 1 1 calc R U . . .
C59 C 0.0321(4) 0.78489(17) 0.70520(15) 0.0497(11) Uani 1 1 d . . . . .
H59 H 0.0356 0.7630 0.7387 0.066 Uiso 1 1 calc R U . . .
C60 C -0.0680(4) 0.81745(17) 0.68293(19) 0.0572(13) Uani 1 1 d . . . . .
H60 H -0.1316 0.8184 0.7017 0.076 Uiso 1 1 calc R U . . .
C61 C -0.0750(4) 0.84919(15) 0.63213(19) 0.0495(10) Uani 1 1 d . . . . .
H61 H -0.1436 0.8708 0.6166 0.066 Uiso 1 1 calc R U . . .
C62 C 0.0216(3) 0.84838(13) 0.60458(15) 0.0347(7) Uani 1 1 d . . . . .
H62 H 0.0170 0.8696 0.5706 0.046 Uiso 1 1 calc R U . . .
C63 C 0.7894(7) 0.8083(3) 0.4439(3) 0.129(3) Uani 1 1 d . . . . .
H63A H 0.8043 0.8170 0.4067 0.194 Uiso 1 1 calc R U . . .
H63B H 0.7735 0.7655 0.4468 0.194 Uiso 1 1 calc R U . . .
H63C H 0.8580 0.8193 0.4721 0.194 Uiso 1 1 calc R U . . .
C64 C 0.6926(5) 0.8414(3) 0.4525(2) 0.0777(15) Uani 1 1 d . . . . .
C65 C 0.5854(5) 0.8131(2) 0.4538(2) 0.0721(13) Uani 1 1 d . . . . .
H65 H 0.5759 0.7714 0.4471 0.096 Uiso 1 1 calc R U . . .
C66 C 0.4963(8) 0.8465(3) 0.4648(2) 0.120(3) Uani 1 1 d . . . . .
H66 H 0.4278 0.8248 0.4674 0.160 Uiso 1 1 calc R U . . .
C67 C 0.4904(6) 0.9034(4) 0.4723(3) 0.109(2) Uani 1 1 d . . . . .
H67 H 0.4218 0.9235 0.4776 0.145 Uiso 1 1 calc R U . . .
C68 C 0.6015(7) 0.9337(4) 0.4718(3) 0.115(2) Uani 1 1 d . . . . .
H68 H 0.6058 0.9756 0.4781 0.153 Uiso 1 1 calc R U . . .
C69 C 0.7005(6) 0.9045(2) 0.4627(2) 0.0896(18) Uani 1 1 d . . . . .
H69 H 0.7712 0.9256 0.4632 0.119 Uiso 1 1 calc R U . . .

loop_
_atom_site_aniso_label
_atom_site_aniso_U_11
_atom_site_aniso_U_22
_atom_site_aniso_U_33
_atom_site_aniso_U_23
_atom_site_aniso_U_13
_atom_site_aniso_U_12
Ti1 0.0160(2) 0.0176(2) 0.0160(2) 0.00344(17) 0.00333(17) 0.00070(18)
P1 0.0174(3) 0.0151(3) 0.0139(3) 0.0002(2) 0.0038(2) -0.0002(2)
P2 0.0202(4) 0.0238(4) 0.0321(4) 0.0072(3) 0.0074(3) 0.0018(3)
O1 0.0275(11) 0.0237(10) 0.0276(10) 0.0035(8) 0.0115(8) 0.0019(8)
O2 0.0237(10) 0.0136(8) 0.0165(8) 0.0023(7) 0.0042(7) 0.0005(7)
N1 0.0164(11) 0.0193(11) 0.0198(11) 0.0044(9) 0.0033(9) 0.0023(9)
C1 0.0207(13) 0.0135(11) 0.0194(12) 0.0011(10) 0.0032(10) -0.0003(10)
C2 0.0238(14) 0.0222(13) 0.0189(13) 0.0003(10) -0.0012(11) 0.0007(11)
C3 0.0332(16) 0.0222(13) 0.0146(12) -0.0022(10) 0.0017(11) 0.0028(12)
C4 0.0306(15) 0.0227(14) 0.0183(13) -0.0008(10) 0.0069(11) 0.0037(11)
C5 0.0221(14) 0.0194(13) 0.0195(12) -0.0017(10) 0.0034(11) 0.0020(10)
C6 0.0196(13) 0.0127(11) 0.0143(11) -0.0011(9) 0.0033(10) -0.0011(9)
C7 0.0373(18) 0.0473(19) 0.0201(14) -0.0030(13) 0.0100(13) 0.0076(15)
C8 0.0282(15) 0.0158(12) 0.0192(12) -0.0022(10) 0.0030(11) -0.0036(11)
C9 0.0332(16) 0.0150(12) 0.0254(14) -0.0002(11) 0.0024(12) 0.0006(11)
C10 0.0286(16) 0.0224(14) 0.0399(17) 0.0034(12) 0.0043(14) -0.0081(12)
C11 0.0160(13) 0.0206(13) 0.0191(12) -0.0016(10) 0.0030(10) 0.0009(10)
C12 0.0269(15) 0.0264(14) 0.0203(13) -0.0008(11) 0.0023(11) 0.0030(12)
C13 0.0240(15) 0.0207(13) 0.0277(14) -0.0003(11) 0.0010(12) 0.0048(11)
C14 0.0185(13) 0.0187(13) 0.0176(12) 0.0000(10) 0.0001(10) 0.0028(10)
C15 0.0205(14) 0.0213(13) 0.0191(12) -0.0005(10) 0.0023(11) 0.0013(10)
C16 0.0322(16) 0.0186(13) 0.0155(12) 0.0009(10) -0.0001(11) 0.0054(11)
C17 0.0263(15) 0.0218(13) 0.0172(12) -0.0040(10) -0.0015(11) 0.0069(11)
C18 0.0177(13) 0.0230(14) 0.0211(13) -0.0032(10) 0.0013(11) 0.0007(10)
C19 0.0203(13) 0.0184(13) 0.0196(12) 0.0003(10) 0.0002(10) 0.0007(10)
C20 0.0315(17) 0.0306(16) 0.0260(14) -0.0006(12) 0.0007(13) 0.0137(13)
C21 0.0224(15) 0.0395(17) 0.0337(16) 0.0097(13) 0.0097(13) 0.0030(13)
C22 0.0288(16) 0.0401(18) 0.0340(16) 0.0075(14) 0.0132(13) 0.0088(14)
C23 0.0321(18) 0.0448(19) 0.0424(19) 0.0102(15) 0.0123(15) -0.0061(15)
C24 0.0320(18) 0.0236(15) 0.052(2) 0.0047(14) 0.0044(15) -0.0010(13)
C25 0.050(2) 0.0343(19) 0.080(3) -0.0262(19) 0.027(2) -0.0061(16)
C26 0.038(2) 0.048(2) 0.059(2) -0.0126(18) -0.0021(18) -0.0067(17)
C27 0.0180(13) 0.0156(12) 0.0148(11) 0.0024(9) 0.0050(10) 0.0002(10)
C28 0.0254(14) 0.0154(12) 0.0170(12) -0.0005(10) 0.0083(11) -0.0026(10)
C29 0.0354(16) 0.0205(13) 0.0110(11) 0.0006(10) 0.0017(11) -0.0027(11)
C30 0.0320(16) 0.0173(13) 0.0172(12) 0.0038(10) 0.0014(11) -0.0027(11)
C31 0.0309(15) 0.0135(12) 0.0187(12) -0.0010(10) 0.0040(11) -0.0020(10)
C32 0.0216(13) 0.0165(12) 0.0141(12) -0.0004(9) 0.0038(10) 0.0001(10)
C33 0.0362(16) 0.0140(12) 0.0130(12) 0.0000(9) 0.0065(11) -0.0016(11)
C34 0.0369(17) 0.0216(13) 0.0154(12) -0.0055(10) 0.0095(11) -0.0060(12)
C35 0.0252(15) 0.0269(15) 0.0222(13) 0.0009(11) 0.0029(11) -0.0064(12)
C36 0.0291(16) 0.0335(16) 0.0293(15) -0.0034(13) 0.0054(13) -0.0016(13)
C37 0.046(2) 0.0382(18) 0.0397(18) -0.0145(15) 0.0260(16) -0.0098(15)
C38 0.092(3) 0.0318(19) 0.066(3) 0.0028(17) 0.064(3) -0.0037(19)
C39 0.083(3) 0.0265(17) 0.056(2) 0.0052(15) 0.054(2) 0.0047(17)
C40 0.0409(17) 0.0146(12) 0.0154(12) 0.0016(10) 0.0026(12) -0.0036(11)
C41 0.054(2) 0.0203(14) 0.0171(13) -0.0008(11) 0.0013(13) 0.0019(13)
C42 0.063(2) 0.0268(16) 0.0193(14) -0.0006(12) -0.0031(15) 0.0012(15)
C43 0.059(2) 0.0245(15) 0.0237(15) 0.0056(12) -0.0115(15) -0.0097(15)
C44 0.0410(19) 0.0274(16) 0.0356(17) 0.0082(13) -0.0020(14) -0.0057(14)
C45 0.0403(18) 0.0217(14) 0.0223(14) 0.0014(11) 0.0028(13) -0.0074(13)
C46 0.053(2) 0.0177(14) 0.0205(14) 0.0055(11) -0.0005(13) -0.0001(13)
C47 0.062(4) 0.037(3) 0.030(2) 0.017(2) 0.015(2) 0.004(2)
C48 0.044(3) 0.029(2) 0.044(3) 0.014(2) -0.011(2) 0.002(2)
C49 0.071(4) 0.018(2) 0.026(2) 0.0064(17) 0.003(2) 0.011(2)
C47' 0.077(10) 0.034(7) 0.047(8) 0.015(6) 0.010(7) -0.015(6)
C48' 0.078(11) 0.041(7) 0.040(7) 0.028(6) 0.002(7) 0.002(7)
C49' 0.068(11) 0.059(10) 0.073(10) 0.042(8) 0.022(9) 0.029(9)
C50 0.0323(15) 0.0155(12) 0.0131(11) 0.0000(9) 0.0036(11) -0.0007(11)
C51 0.0385(17) 0.0214(13) 0.0121(12) 0.0027(10) -0.0006(11) -0.0046(12)
C52 0.0387(18) 0.0301(16) 0.0264(15) 0.0021(12) -0.0012(13) -0.0041(14)
C53 0.040(2) 0.045(2) 0.0385(19) 0.0076(16) -0.0045(15) -0.0156(16)
C54 0.071(3) 0.0330(18) 0.0333(18) 0.0006(14) -0.0039(18) -0.0250(18)
C55 0.072(3) 0.0251(16) 0.0346(18) -0.0064(13) 0.0078(18) -0.0152(17)
C56 0.052(2) 0.0224(15) 0.0260(15) -0.0028(12) 0.0099(14) -0.0061(13)
C57 0.0437(18) 0.0155(13) 0.0205(13) -0.0075(10) 0.0128(13) -0.0090(12)
C58 0.059(2) 0.0271(15) 0.0213(14) -0.0076(12) 0.0125(14) -0.0200(15)
C59 0.088(3) 0.037(2) 0.0335(18) -0.0150(15) 0.037(2) -0.031(2)
C60 0.081(3) 0.036(2) 0.074(3) -0.029(2) 0.062(3) -0.029(2)
C61 0.052(2) 0.0254(17) 0.083(3) -0.0135(18) 0.041(2) -0.0040(15)
C62 0.0429(19) 0.0206(14) 0.0471(19) -0.0039(13) 0.0242(16) -0.0028(13)
C63 0.157(7) 0.137(6) 0.087(4) 0.037(4) 0.006(4) 0.079(5)
C64 0.077(4) 0.109(4) 0.048(3) 0.001(3) 0.014(2) 0.019(3)
C65 0.093(4) 0.068(3) 0.054(3) 0.014(2) 0.011(3) 0.000(3)
C66 0.202(9) 0.107(5) 0.056(3) 0.003(3) 0.036(4) 0.057(6)
C67 0.098(5) 0.160(7) 0.077(4) -0.003(4) 0.036(4) 0.040(5)
C68 0.124(6) 0.137(6) 0.090(5) -0.033(4) 0.032(4) 0.001(5)
C69 0.129(5) 0.058(3) 0.086(4) -0.024(3) 0.030(4) -0.011(3)

loop_
_atom_type_symbol
_atom_type_description
_atom_type_scat_dispersion_real
_atom_type_scat_dispersion_imag
_atom_type_scat_source
C C 0.0033 0.0016 'International Tables Vol C Tables 4.2.6.8 and 6.1.1.4'
H H 0.0000 0.0000 'International Tables Vol C Tables 4.2.6.8 and 6.1.1.4'
N N 0.0061 0.0033 'International Tables Vol C Tables 4.2.6.8 and 6.1.1.4'
O O 0.0106 0.0060 'International Tables Vol C Tables 4.2.6.8 and 6.1.1.4'
P P 0.1023 0.0942 'International Tables Vol C Tables 4.2.6.8 and 6.1.1.4'
Ti Ti 0.2776 0.4457 'International Tables Vol C Tables 4.2.6.8 and 6.1.1.4'

loop_
_geom_angle_atom_site_label_1
_geom_angle_atom_site_label_2
_geom_angle_atom_site_label_3
_geom_angle
O1 Ti1 O2 114.06(9)
O1 Ti1 N1 112.04(9)
O2 Ti1 N1 133.86(8)
O1 Ti1 P1 97.82(7)
O2 Ti1 P1 101.73(6)
N1 Ti1 P1 73.47(6)
O1 Ti1 P2 95.51(7)
O2 Ti1 P2 99.88(6)
N1 Ti1 P2 73.77(6)
P1 Ti1 P2 147.22(3)
C6 P1 C11 108.42(12)
C6 P1 C8 104.17(11)
C11 P1 C8 105.30(12)
C6 P1 Ti1 97.90(8)
C11 P1 Ti1 123.52(9)
C8 P1 Ti1 115.50(9)
C19 P2 C21 107.58(13)
C19 P2 C24 105.25(14)
C21 P2 C24 106.27(15)
C19 P2 Ti1 95.92(9)
C21 P2 Ti1 119.31(11)
C24 P2 Ti1 120.32(11)
C27 O2 Ti1 171.01(16)
C1 N1 C14 118.7(2)
C1 N1 Ti1 122.20(16)
C14 N1 Ti1 119.08(16)
C2 C1 N1 123.8(2)
C2 C1 C6 117.3(2)
N1 C1 C6 118.9(2)
C3 C2 C1 121.0(3)
C4 C3 C2 121.8(2)
C3 C4 C5 117.6(2)
C3 C4 C7 121.8(2)
C5 C4 C7 120.5(3)
C4 C5 C6 121.6(3)
C5 C6 C1 120.5(2)
C5 C6 P1 126.3(2)
C1 C6 P1 113.11(18)
C9 C8 C10 111.0(2)
C9 C8 P1 110.46(19)
C10 C8 P1 112.89(19)
C13 C11 C12 111.5(2)
C13 C11 P1 110.20(18)
C12 C11 P1 108.39(18)
C19 C14 C15 117.0(2)
C19 C14 N1 119.2(2)
C15 C14 N1 123.7(2)
C16 C15 C14 121.1(3)
C15 C16 C17 121.9(3)
C18 C17 C16 117.3(2)
C18 C17 C20 121.2(3)
C16 C17 C20 121.5(3)
C17 C18 C19 121.7(3)
C18 C19 C14 121.0(2)
C18 C19 P2 125.5(2)
C14 C19 P2 113.45(19)
C22 C21 C23 112.1(3)
C22 C21 P2 111.6(2)
C23 C21 P2 107.2(2)
C26 C24 C25 109.3(3)
C26 C24 P2 114.1(2)
C25 C24 P2 109.8(2)
O2 C27 C28 121.3(2)
O2 C27 C32 119.6(2)
C28 C27 C32 119.1(2)
C29 C28 C27 118.8(2)
C29 C28 C33 120.4(2)
C27 C28 C33 120.8(2)
C30 C29 C28 123.2(2)
C29 C30 C31 117.0(2)
C29 C30 C46 120.5(2)
C31 C30 C46 122.5(2)
C32 C31 C30 122.2(2)
C31 C32 C27 119.6(2)
C31 C32 C50 120.6(2)
C27 C32 C50 119.8(2)
C28 C33 C34 112.4(2)
C28 C33 C40 112.6(2)
C34 C33 C40 112.2(2)
C35 C34 C39 117.3(3)
C35 C34 C33 120.6(2)
C39 C34 C33 122.0(3)
C34 C35 C36 121.4(3)
C37 C36 C35 120.2(3)
C38 C37 C36 119.3(3)
C37 C38 C39 120.9(3)
C34 C39 C38 120.9(3)
C45 C40 C41 117.6(3)
C45 C40 C33 120.0(2)
C41 C40 C33 122.2(3)
C42 C41 C40 121.4(3)
C43 C42 C41 120.4(3)
C42 C43 C44 120.0(3)
C45 C44 C43 119.3(3)
C40 C45 C44 121.4(3)
C47 C46 C49 110.7(4)
C49' C46 C48' 116.4(9)
C49' C46 C30 113.0(6)
C47 C46 C30 110.1(3)
C49 C46 C30 112.8(3)
C48' C46 C30 112.1(5)
C47 C46 C48 109.2(3)
C49 C46 C48 105.7(4)
C30 C46 C48 108.1(3)
C49' C46 C47' 108.6(10)
C48' C46 C47' 98.7(8)
C30 C46 C47' 106.5(5)
C57 C50 C32 112.6(2)
C57 C50 C51 112.7(2)
C32 C50 C51 111.6(2)
C52 C51 C56 117.8(3)
C52 C51 C50 119.2(3)
C56 C51 C50 123.1(3)
C51 C52 C53 121.6(3)
C54 C53 C52 119.7(4)
C55 C54 C53 120.0(3)
C54 C55 C56 120.3(3)
C51 C56 C55 120.7(3)
C62 C57 C58 118.3(3)
C62 C57 C50 122.6(2)
C58 C57 C50 119.0(3)
C59 C58 C57 120.8(4)
C60 C59 C58 120.5(3)
C59 C60 C61 120.1(3)
C60 C61 C62 119.7(4)
C57 C62 C61 120.6(3)
C63 C64 C65 121.0(7)
C63 C64 C69 121.3(7)
C65 C64 C69 117.7(5)
C66 C65 C64 118.8(6)
C67 C66 C65 129.7(9)
C66 C67 C68 112.5(7)
C69 C68 C67 123.6(7)
C68 C69 C64 117.8(6)

loop_
_geom_bond_atom_site_label_1
_geom_bond_atom_site_label_2
_geom_bond_distance
Ti1 O1 1.6558(19)
Ti1 O2 1.8685(17)
Ti1 N1 2.111(2)
Ti1 P1 2.5870(8)
Ti1 P2 2.5923(9)
P1 C6 1.809(2)
P1 C11 1.835(3)
P1 C8 1.850(3)
P2 C19 1.813(3)
P2 C21 1.834(3)
P2 C24 1.850(3)
O2 C27 1.347(3)
N1 C1 1.403(3)
N1 C14 1.410(3)
C1 C2 1.400(4)
C1 C6 1.414(4)
C2 C3 1.388(4)
C3 C4 1.386(4)
C4 C5 1.389(4)
C4 C7 1.511(4)
C5 C6 1.393(4)
C8 C9 1.524(4)
C8 C10 1.530(4)
C11 C13 1.525(4)
C11 C12 1.531(4)
C14 C19 1.405(4)
C14 C15 1.408(4)
C15 C16 1.379(4)
C16 C17 1.398(4)
C17 C18 1.387(4)
C17 C20 1.509(4)
C18 C19 1.392(4)
C21 C22 1.516(4)
C21 C23 1.536(4)
C24 C26 1.519(5)
C24 C25 1.530(5)
C27 C28 1.409(3)
C27 C32 1.414(3)
C28 C29 1.392(4)
C28 C33 1.524(3)
C29 C30 1.388(4)
C30 C31 1.395(4)
C30 C46 1.538(4)
C31 C32 1.389(3)
C32 C50 1.524(3)
C33 C34 1.530(4)
C33 C40 1.532(4)
C34 C35 1.384(4)
C34 C39 1.390(4)
C35 C36 1.392(4)
C36 C37 1.373(4)
C37 C38 1.363(5)
C38 C39 1.391(5)
C40 C45 1.393(4)
C40 C41 1.395(4)
C41 C42 1.389(5)
C42 C43 1.364(5)
C43 C44 1.401(5)
C44 C45 1.394(4)
C46 C49' 1.433(12)
C46 C47 1.483(5)
C46 C49 1.524(5)
C46 C48' 1.534(11)
C46 C48 1.566(5)
C46 C47' 1.648(11)
C50 C57 1.521(4)
C50 C51 1.531(4)
C51 C52 1.383(4)
C51 C56 1.392(4)
C52 C53 1.392(4)
C53 C54 1.374(5)
C54 C55 1.372(5)
C55 C56 1.397(4)
C57 C62 1.386(5)
C57 C58 1.404(4)
C58 C59 1.380(5)
C59 C60 1.365(6)
C60 C61 1.391(6)
C61 C62 1.396(4)
C63 C64 1.373(8)
C64 C65 1.381(7)
C64 C69 1.404(8)
C65 C66 1.323(8)
C66 C67 1.264(9)
C67 C68 1.437(10)
C68 C69 1.356(9)
